data_7242665
loop_
_publ_author_name
'Caimac, Nicoleta'
'Melnic, Elena'
'Chisca, Diana'
'Fonari, Marina S.'

_publ_section_title
;
 2,4-Diamino-6-phenyl-1,3,5-triazin-1-ium nitrate: intriguing crystal
 structure with high Z&#x2032;/Z&#x2032;&#x2032; and hydrogen bond numbers
 and Hirshfeld surface analysis of intermolecular interactions
;
_journal_issue 17
_journal_name_full CrystEngComm
_journal_page_first 3099
_journal_page_last 3108
_journal_paper_doi 10.1039/D1CE00313E
_journal_volume 23
_journal_year 2021
_chemical_formula_sum 'C9 H10 N6 O3'
_chemical_formula_weight 250.23
_space_group_crystal_system triclinic
_space_group_IT_number 2
_space_group_name_Hall '-P 1'
_space_group_name_H-M_alt 'P -1'
_atom_sites_solution_hydrogens mixed
_audit_creation_method SHELXL-2014/7
_audit_update_record
;
2021-02-25 deposited with the CCDC.	2021-03-26 downloaded from the CCDC.
;
_cell_angle_alpha 85.798(6)
_cell_angle_beta 85.562(6)
_cell_angle_gamma 77.910(6)
_cell_formula_units_Z 16
_cell_length_a 10.2977(7)
_cell_length_b 17.1374(12)
_cell_length_c 25.7887(18)
_cell_measurement_reflns_used 2002
_cell_measurement_temperature 293(2)
_cell_measurement_theta_max 25.7560
_cell_measurement_theta_min 3.5080
_cell_volume 4429.2(5)
_computing_cell_refinement
;
CrysAlisPro, Agilent Technologies,
Version 1.171.37.35 (release 13-08-2014 CrysAlis171 .NET)
(compiled Aug 13 2014,18:06:01)
;
_computing_data_collection
;
CrysAlisPro, Agilent Technologies,
Version 1.171.37.35 (release 13-08-2014 CrysAlis171 .NET)
(compiled Aug 13 2014,18:06:01)
;
_computing_data_reduction
;
CrysAlisPro, Agilent Technologies,
Version 1.171.37.35 (release 13-08-2014 CrysAlis171 .NET)
(compiled Aug 13 2014,18:06:01)
;
_computing_structure_refinement 'SHELXL-2014/7 (Sheldrick, 2014)'
_diffrn_ambient_temperature 293(2)
_diffrn_detector_area_resol_mean 15.9914
_diffrn_measured_fraction_theta_full 0.998
_diffrn_measured_fraction_theta_max 0.997
_diffrn_measurement_device_type 'Xcalibur, Eos'
_diffrn_radiation_type MoK\a
_diffrn_radiation_wavelength 0.71073
_diffrn_reflns_av_R_equivalents 0.0610
_diffrn_reflns_av_unetI/netI 0.1567
_diffrn_reflns_Laue_measured_fraction_full 0.998
_diffrn_reflns_Laue_measured_fraction_max 0.997
_diffrn_reflns_limit_h_max 12
_diffrn_reflns_limit_h_min -9
_diffrn_reflns_limit_k_max 20
_diffrn_reflns_limit_k_min -17
_diffrn_reflns_limit_l_max 31
_diffrn_reflns_limit_l_min -31
_diffrn_reflns_number 28883
_diffrn_reflns_point_group_measured_fraction_full 0.998
_diffrn_reflns_point_group_measured_fraction_max 0.997
_diffrn_reflns_theta_full 25.242
_diffrn_reflns_theta_max 25.500
_diffrn_reflns_theta_min 2.984
_diffrn_source 'Enhance (Mo) X-ray Source'
_exptl_absorpt_coefficient_mu 0.117
_exptl_absorpt_correction_T_max 1.00000
_exptl_absorpt_correction_T_min 0.90221
_exptl_absorpt_correction_type multi-scan
_exptl_absorpt_process_details
;
CrysAlisPro, Agilent Technologies,
Version 1.171.37.35 (release 13-08-2014 CrysAlis171 .NET)
(compiled Aug 13 2014,18:06:01)
Empirical absorption correction using spherical harmonics,
 implemented in SCALE3 ABSPACK scaling algorithm.
;
_exptl_crystal_colour colorless
_exptl_crystal_density_diffrn 1.501
_exptl_crystal_description needle
_exptl_crystal_F_000 2080
_exptl_crystal_size_max 0.400
_exptl_crystal_size_mid 0.200
_exptl_crystal_size_min 0.050
_refine_diff_density_max 0.252
_refine_diff_density_min -0.295
_refine_diff_density_rms 0.054
_refine_ls_extinction_method none
_refine_ls_goodness_of_fit_ref 0.871
_refine_ls_hydrogen_treatment mixed
_refine_ls_matrix_type full
_refine_ls_number_parameters 1417
_refine_ls_number_reflns 16474
_refine_ls_number_restraints 56
_refine_ls_restrained_S_all 0.875
_refine_ls_R_factor_all 0.2402
_refine_ls_R_factor_gt 0.0699
_refine_ls_shift/su_max 0.000
_refine_ls_shift/su_mean 0.000
_refine_ls_structure_factor_coef Fsqd
_refine_ls_weighting_details 'w=1/[\s^2^(Fo^2^)+(0.0010P)^2^] where P=(Fo^2^+2Fc^2^)/3'
_refine_ls_weighting_scheme calc
_refine_ls_wR_factor_gt 0.0764
_refine_ls_wR_factor_ref 0.1094
_reflns_Friedel_coverage 0.000
_reflns_number_gt 4993
_reflns_number_total 16474
_reflns_threshold_expression 'I > 2\s(I)'
_cod_data_source_file d1ce00313e1.cif
_cod_data_source_block LM_5830
_cod_depositor_comments 'Adding full bibliography for 7242665.cif.'
_cod_database_code 7242665
_shelx_shelxl_version_number 2014/7
_shelx_space_group_comment
;
The symmetry employed for this shelxl refinement is uniquely defined
by the following loop, which should always be used as a source of
symmetry information in preference to the above space-group names.
They are only intended as comments.
;
_shelx_estimated_absorpt_t_min 0.955
_shelx_estimated_absorpt_t_max 0.994

loop_
_space_group_symop_operation_xyz
'x, y, z'
'-x, -y, -z'

loop_
_atom_site_label
_atom_site_type_symbol
_atom_site_fract_x
_atom_site_fract_y
_atom_site_fract_z
_atom_site_U_iso_or_equiv
_atom_site_adp_type
_atom_site_occupancy
_atom_site_site_symmetry_order
_atom_site_calc_flag
_atom_site_refinement_flags_posn
_atom_site_refinement_flags_adp
_atom_site_refinement_flags_occupancy
_atom_site_disorder_assembly
_atom_site_disorder_group
C3A C 0.3674(5) 0.0320(4) 0.4507(2) 0.0612(18) Uani 1 1 d . . . . .
H3A H 0.3956 0.0139 0.4177 0.073 Uiso 1 1 calc R U . . .
C2A C 0.3628(5) 0.1094(4) 0.4608(2) 0.0608(18) Uani 1 1 d . . . . .
H2A H 0.3904 0.1437 0.4346 0.073 Uiso 1 1 calc R U . . .
C1A C 0.3181(4) 0.1385(3) 0.50906(19) 0.0509(16) Uani 1 1 d . . . . .
H1A H 0.3167 0.1915 0.5152 0.061 Uiso 1 1 calc R U . . .
C6A C 0.2756(4) 0.0881(3) 0.54811(18) 0.0367(14) Uani 1 1 d . . . . .
C5A C 0.2815(4) 0.0089(3) 0.53831(19) 0.0480(15) Uani 1 1 d . . . . .
H5A H 0.2532 -0.0255 0.5643 0.058 Uiso 1 1 calc R U . . .
C4A C 0.3294(5) -0.0191(3) 0.4900(2) 0.0610(17) Uani 1 1 d . . . . .
H4A H 0.3360 -0.0727 0.4841 0.073 Uiso 1 1 calc R U . . .
C7A C 0.2204(4) 0.1225(3) 0.59712(18) 0.0366(14) Uani 1 1 d . . . . .
C9A C 0.1881(5) 0.2169(3) 0.6559(2) 0.0405(14) Uani 1 1 d . . . . .
C8A C 0.0746(4) 0.1177(3) 0.67265(18) 0.0310(12) Uani 1 1 d . . . . .
N2A N 0.1349(4) 0.0845(2) 0.62809(17) 0.0401(12) Uani 1 1 d . . . . .
H3 H 0.123(4) 0.041(2) 0.6187(18) 0.048 Uiso 1 1 d . U . . .
N3A N 0.2491(4) 0.1883(2) 0.61085(15) 0.0390(11) Uani 1 1 d . . . . .
N1A N 0.0996(3) 0.1842(2) 0.68759(14) 0.0372(11) Uani 1 1 d . . . . .
N4A N 0.2163(4) 0.2833(3) 0.66926(16) 0.0479(12) Uani 1 1 d D . . . .
H4A1 H 0.283(3) 0.301(2) 0.6524(13) 0.057 Uiso 1 1 d D U . . .
H4A2 H 0.187(4) 0.306(2) 0.6985(10) 0.057 Uiso 1 1 d D U . . .
N5A N -0.0115(4) 0.0808(3) 0.69942(18) 0.0465(12) Uani 1 1 d D . . . .
H5A1 H -0.054(4) 0.101(2) 0.7273(11) 0.056 Uiso 1 1 d D U . . .
H5A2 H -0.038(4) 0.0410(19) 0.6880(15) 0.056 Uiso 1 1 d D U . . .
C3B C 0.2455(7) 0.4687(3) 0.0112(2) 0.092(3) Uani 1 1 d . . . . .
H3B H 0.2891 0.4479 -0.0193 0.110 Uiso 1 1 calc R U . . .
C4B C 0.1302(7) 0.4466(4) 0.0302(2) 0.116(3) Uani 1 1 d . U . . .
H4B H 0.0946 0.4113 0.0127 0.139 Uiso 1 1 calc R U . . .
C5B C 0.0657(7) 0.4780(4) 0.0767(2) 0.104(3) Uani 1 1 d . . . . .
H5B H -0.0125 0.4630 0.0901 0.125 Uiso 1 1 calc R U . . .
C6B C 0.1170(5) 0.5294(3) 0.10139(19) 0.0407(14) Uani 1 1 d . . . . .
C1B C 0.2337(5) 0.5510(3) 0.08171(19) 0.0583(16) Uani 1 1 d . . . . .
H1B H 0.2703 0.5863 0.0989 0.070 Uiso 1 1 calc R U . . .
C2B C 0.2956(6) 0.5196(3) 0.0360(2) 0.075(2) Uani 1 1 d . . . . .
H2B H 0.3737 0.5345 0.0224 0.089 Uiso 1 1 calc R U . . .
C7B C 0.0514(4) 0.5661(3) 0.14867(17) 0.0349(13) Uani 1 1 d . . . . .
C8B C -0.1090(5) 0.5687(3) 0.2199(2) 0.0402(14) Uani 1 1 d . . . . .
C9B C 0.0163(5) 0.6626(3) 0.20691(19) 0.0363(13) Uani 1 1 d . . . . .
N3B N 0.0836(4) 0.6305(2) 0.16332(15) 0.0379(11) Uani 1 1 d . . . . .
H8 H -0.057(4) 0.485(2) 0.1667(16) 0.045 Uiso 1 1 d . U . . .
N2B N -0.0448(4) 0.5334(2) 0.17623(16) 0.0359(11) Uani 1 1 d . . . . .
N1B N -0.0811(3) 0.6337(2) 0.23574(14) 0.0336(11) Uani 1 1 d . . . . .
N5B N -0.2003(4) 0.5335(3) 0.24431(18) 0.0464(12) Uani 1 1 d D . . . .
H5B2 H -0.247(4) 0.560(2) 0.2682(13) 0.056 Uiso 1 1 d D U . . .
H5B1 H -0.226(4) 0.4918(17) 0.2348(16) 0.056 Uiso 1 1 d D U . . .
N4B N 0.0465(4) 0.7279(3) 0.22135(16) 0.0451(12) Uani 1 1 d D . . . .
H4B1 H 0.015(4) 0.749(2) 0.2507(10) 0.054 Uiso 1 1 d D U . . .
H4B2 H 0.104(3) 0.748(2) 0.2012(12) 0.054 Uiso 1 1 d D U . . .
C3C C 0.1310(5) 0.4604(4) 0.5481(2) 0.0598(17) Uani 1 1 d . . . . .
H3C H 0.1018 0.4775 0.5812 0.072 Uiso 1 1 calc R U . . .
C4C C 0.1721(5) 0.5128(3) 0.5099(2) 0.0571(17) Uani 1 1 d . . . . .
H4C H 0.1664 0.5660 0.5168 0.069 Uiso 1 1 calc R U . . .
C5C C 0.2217(5) 0.4861(3) 0.4615(2) 0.0498(16) Uani 1 1 d . . . . .
H5C H 0.2523 0.5208 0.4364 0.060 Uiso 1 1 calc R U . . .
C6C C 0.2258(4) 0.4088(3) 0.45056(17) 0.0335(13) Uani 1 1 d . . . . .
C1C C 0.1784(4) 0.3570(3) 0.48828(19) 0.0516(16) Uani 1 1 d . . . . .
H1C H 0.1773 0.3050 0.4805 0.062 Uiso 1 1 calc R U . . .
C2C C 0.1337(5) 0.3827(4) 0.5366(2) 0.0645(19) Uani 1 1 d . . . . .
H2C H 0.1048 0.3475 0.5619 0.077 Uiso 1 1 calc R U . . .
C7C C 0.2819(4) 0.3741(3) 0.40036(18) 0.0322(13) Uani 1 1 d . . . . .
C8C C 0.4315(5) 0.3788(3) 0.32670(19) 0.0363(13) Uani 1 1 d . . . . .
C9C C 0.3174(4) 0.2792(3) 0.34160(19) 0.0353(13) Uani 1 1 d . . . . .
N3C N 0.2538(4) 0.3097(2) 0.38744(16) 0.0421(12) Uani 1 1 d . . . . .
H5 H 0.395(4) 0.453(3) 0.3802(18) 0.050 Uiso 1 1 d . U . . .
N2C N 0.3687(4) 0.4124(2) 0.37089(16) 0.0360(12) Uani 1 1 d . . . . .
N1C N 0.4082(3) 0.3114(2) 0.31059(14) 0.0363(11) Uani 1 1 d . . . . .
N5C N 0.5177(4) 0.4164(2) 0.30088(17) 0.0425(12) Uani 1 1 d D . . . .
H5C1 H 0.567(4) 0.398(2) 0.2739(11) 0.051 Uiso 1 1 d D U . . .
H5C2 H 0.533(4) 0.4615(16) 0.3104(15) 0.051 Uiso 1 1 d D U . . .
N4C N 0.2869(4) 0.2140(2) 0.32699(17) 0.0484(12) Uani 1 1 d D . . . .
H4C1 H 0.329(4) 0.189(2) 0.2989(11) 0.058 Uiso 1 1 d D U . . .
H4C2 H 0.234(3) 0.186(2) 0.3447(13) 0.058 Uiso 1 1 d D U . . .
C3D C 0.6896(4) -0.0217(3) -0.00506(19) 0.0459(14) Uani 1 1 d . . . . .
H3D H 0.7230 -0.0406 -0.0374 0.055 Uiso 1 1 calc R U . . .
C2D C 0.6977(4) 0.0539(3) 0.0070(2) 0.0528(16) Uani 1 1 d . . . . .
H2D H 0.7363 0.0862 -0.0175 0.063 Uiso 1 1 calc R U . . .
C1D C 0.6493(4) 0.0826(3) 0.05493(18) 0.0484(15) Uani 1 1 d . . . . .
H1D H 0.6554 0.1339 0.0625 0.058 Uiso 1 1 calc R U . . .
C6D C 0.5911(4) 0.0345(3) 0.09217(18) 0.0341(13) Uani 1 1 d . . . . .
C5D C 0.5823(4) -0.0406(3) 0.07878(19) 0.0401(13) Uani 1 1 d . . . . .
H5D H 0.5419 -0.0730 0.1026 0.048 Uiso 1 1 calc R U . . .
C4D C 0.6319(4) -0.0690(3) 0.03090(18) 0.0497(15) Uani 1 1 d . . . . .
H4D H 0.6262 -0.1203 0.0231 0.060 Uiso 1 1 calc R U . . .
C7D C 0.5383(4) 0.0691(3) 0.14150(19) 0.0349(13) Uani 1 1 d . . . . .
C9D C 0.5160(4) 0.1615(3) 0.20246(19) 0.0343(13) Uani 1 1 d . . . . .
C8D C 0.3918(4) 0.0662(3) 0.21629(18) 0.0316(12) Uani 1 1 d . . . . .
N2D N 0.4483(4) 0.0338(2) 0.17139(17) 0.0372(12) Uani 1 1 d . . . . .
H6 H 0.416(4) -0.003(2) 0.1642(18) 0.045 Uiso 1 1 d . U . . .
N3D N 0.5753(3) 0.1308(2) 0.15630(14) 0.0335(10) Uani 1 1 d . . . . .
N1D N 0.4227(3) 0.1320(2) 0.23282(14) 0.0342(10) Uani 1 1 d . . . . .
N4D N 0.5530(4) 0.2246(2) 0.21746(16) 0.0400(11) Uani 1 1 d D . . . .
H4D1 H 0.514(4) 0.250(2) 0.2439(11) 0.048 Uiso 1 1 d D U . . .
H4D2 H 0.607(3) 0.248(2) 0.1966(12) 0.048 Uiso 1 1 d D U . . .
N5D N 0.3013(4) 0.0322(3) 0.24348(18) 0.0460(12) Uani 1 1 d D . . . .
H5D1 H 0.265(4) 0.046(2) 0.2737(10) 0.055 Uiso 1 1 d D U . . .
H5D2 H 0.280(4) -0.0103(18) 0.2329(15) 0.055 Uiso 1 1 d D U . . .
C3E C 0.5478(5) 0.3253(4) 0.4902(2) 0.0620(18) Uani 1 1 d . . . . .
H3E H 0.4935 0.3349 0.5205 0.074 Uiso 1 1 calc R U . . .
C2E C 0.5942(4) 0.3868(3) 0.4629(2) 0.0516(15) Uani 1 1 d . . . . .
H2E H 0.5720 0.4380 0.4749 0.062 Uiso 1 1 calc R U . . .
C1E C 0.6740(4) 0.3727(3) 0.41753(19) 0.0465(15) Uani 1 1 d . . . . .
H1E H 0.7048 0.4145 0.3990 0.056 Uiso 1 1 calc R U . . .
C6E C 0.7082(4) 0.2962(3) 0.39958(18) 0.0377(14) Uani 1 1 d . . . . .
C5E C 0.6614(4) 0.2343(3) 0.42676(19) 0.0569(17) Uani 1 1 d . . . . .
H5E H 0.6827 0.1830 0.4148 0.068 Uiso 1 1 calc R U . . .
C4E C 0.5815(5) 0.2501(4) 0.4726(2) 0.0643(19) Uani 1 1 d . . . . .
H4E H 0.5507 0.2085 0.4916 0.077 Uiso 1 1 calc R U . . .
C7E C 0.7957(4) 0.2843(3) 0.35144(17) 0.0312(12) Uani 1 1 d . . . . .
C9E C 0.9565(4) 0.3151(3) 0.29392(18) 0.0355(13) Uani 1 1 d . . . . .
C8E C 0.8770(5) 0.2057(3) 0.28028(19) 0.0344(13) Uani 1 1 d . . . . .
N2E N 0.7912(4) 0.2213(2) 0.32272(15) 0.0354(11) Uani 1 1 d D . . . .
H4 H 0.732(3) 0.190(2) 0.3300(16) 0.042 Uiso 1 1 d D U . . .
N3E N 0.8746(4) 0.3335(2) 0.33755(14) 0.0368(11) Uani 1 1 d . . . . .
N1E N 0.9631(3) 0.2519(2) 0.26491(14) 0.0353(11) Uani 1 1 d . . . . .
N4E N 1.0364(4) 0.3649(2) 0.27958(18) 0.0466(12) Uani 1 1 d D . . . .
H4E1 H 1.093(3) 0.359(2) 0.2519(11) 0.056 Uiso 1 1 d D U . . .
H4E2 H 1.027(4) 0.4085(18) 0.2948(15) 0.056 Uiso 1 1 d D U . . .
N5E N 0.8729(4) 0.1424(2) 0.25508(17) 0.0479(13) Uani 1 1 d D . . . .
H5E1 H 0.924(3) 0.131(2) 0.2270(11) 0.058 Uiso 1 1 d D U . . .
H5E2 H 0.820(3) 0.111(2) 0.2652(15) 0.058 Uiso 1 1 d D U . . .
C3F C 0.6178(5) 0.2696(3) -0.0471(2) 0.0589(17) Uani 1 1 d . . . . .
H3F H 0.6666 0.2630 -0.0789 0.071 Uiso 1 1 calc R U . . .
C2F C 0.4901(5) 0.2546(3) -0.04159(19) 0.0585(16) Uani 1 1 d . . . . .
H2F H 0.4530 0.2377 -0.0694 0.070 Uiso 1 1 calc R U . . .
C1F C 0.4188(5) 0.2652(3) 0.00607(19) 0.0473(14) Uani 1 1 d . . . . .
H1F H 0.3338 0.2543 0.0104 0.057 Uiso 1 1 calc R U . . .
C6F C 0.4724(5) 0.2917(3) 0.04702(19) 0.0378(13) Uani 1 1 d . . . . .
C5F C 0.5999(4) 0.3069(3) 0.04148(18) 0.0452(13) Uani 1 1 d . . . . .
H5F H 0.6364 0.3255 0.0689 0.054 Uiso 1 1 calc R U . . .
C4F C 0.6722(5) 0.2938(3) -0.0062(2) 0.0554(16) Uani 1 1 d . . . . .
H4F H 0.7590 0.3018 -0.0102 0.067 Uiso 1 1 calc R U . . .
C7F C 0.3888(4) 0.3027(3) 0.09670(18) 0.0347(13) Uani 1 1 d . . . . .
C9F C 0.2296(4) 0.2735(3) 0.15514(19) 0.0359(13) Uani 1 1 d . . . . .
C8F C 0.3207(4) 0.3777(3) 0.17052(18) 0.0348(13) Uani 1 1 d . . . . .
N2F N 0.4045(3) 0.3618(2) 0.12658(15) 0.0336(11) Uani 1 1 d . . . . .
H7 H 0.456(4) 0.397(2) 0.1191(15) 0.040 Uiso 1 1 d . U . . .
N3F N 0.3046(3) 0.2569(2) 0.10974(14) 0.0371(11) Uani 1 1 d . . . . .
N1F N 0.2317(3) 0.3344(2) 0.18541(15) 0.0366(11) Uani 1 1 d . . . . .
N4F N 0.1478(4) 0.2253(3) 0.16945(18) 0.0443(12) Uani 1 1 d D . . . .
H4F1 H 0.099(4) 0.233(2) 0.1980(10) 0.053 Uiso 1 1 d D U . . .
H4F2 H 0.137(4) 0.191(2) 0.1495(13) 0.053 Uiso 1 1 d D U . . .
N5F N 0.3330(4) 0.4373(3) 0.19710(16) 0.0463(12) Uani 1 1 d D . . . .
H5F1 H 0.287(3) 0.451(2) 0.2265(11) 0.056 Uiso 1 1 d D U . . .
H5F2 H 0.391(3) 0.467(2) 0.1877(14) 0.056 Uiso 1 1 d D U . . .
C3G C 0.9472(5) 0.1772(4) 0.5084(2) 0.0583(17) Uani 1 1 d . . . . .
H3G H 0.9980 0.1687 0.4771 0.070 Uiso 1 1 calc R U . . .
C4G C 0.9104(5) 0.2533(4) 0.5254(2) 0.068(2) Uani 1 1 d . . . . .
H4G H 0.9382 0.2956 0.5062 0.082 Uiso 1 1 calc R U . . .
C5G C 0.8321(4) 0.2670(3) 0.57111(18) 0.0529(16) Uani 1 1 d . . . . .
H5G H 0.8064 0.3186 0.5824 0.063 Uiso 1 1 calc R U . . .
C6G C 0.7918(4) 0.2043(3) 0.60012(17) 0.0316(12) Uani 1 1 d . . . . .
C1G C 0.8291(4) 0.1290(3) 0.5822(2) 0.0471(15) Uani 1 1 d . . . . .
H1G H 0.7994 0.0870 0.6010 0.057 Uiso 1 1 calc R U . . .
C2G C 0.9102(5) 0.1134(3) 0.5367(2) 0.0594(17) Uani 1 1 d . . . . .
H2G H 0.9383 0.0616 0.5260 0.071 Uiso 1 1 calc R U . . .
C7G C 0.7041(4) 0.2167(3) 0.64772(19) 0.0374(13) Uani 1 1 d . . . . .
C8G C 0.6210(4) 0.2961(3) 0.71943(18) 0.0339(13) Uani 1 1 d . . . . .
C9G C 0.5438(4) 0.1852(3) 0.70593(19) 0.0329(13) Uani 1 1 d . . . . .
N3G N 0.6251(3) 0.1672(2) 0.66162(14) 0.0370(11) Uani 1 1 d . . . . .
N2G N 0.7073(4) 0.2789(2) 0.67651(15) 0.0360(11) Uani 1 1 d D . . . .
H2 H 0.763(3) 0.312(2) 0.6680(16) 0.043 Uiso 1 1 d D U . . .
N1G N 0.5352(3) 0.2494(2) 0.73433(14) 0.0336(10) Uani 1 1 d . . . . .
N5G N 0.6260(4) 0.3593(2) 0.74461(16) 0.0472(13) Uani 1 1 d D . . . .
H5G1 H 0.577(4) 0.374(2) 0.7729(11) 0.057 Uiso 1 1 d D U . . .
H5G2 H 0.680(3) 0.390(2) 0.7334(15) 0.057 Uiso 1 1 d D U . . .
N4G N 0.4648(4) 0.1352(3) 0.72071(17) 0.0453(12) Uani 1 1 d D . . . .
H4G1 H 0.411(4) 0.146(2) 0.7472(11) 0.054 Uiso 1 1 d D U . . .
H4G2 H 0.463(4) 0.097(2) 0.7020(14) 0.054 Uiso 1 1 d D U . . .
C3H C -0.0508(5) 0.2063(3) 1.0608(2) 0.0595(17) Uani 1 1 d . . . . .
H3H H -0.0849 0.2086 1.0953 0.071 Uiso 1 1 calc R U . . .
C2H C -0.0050(5) 0.2707(3) 1.0368(2) 0.0657(18) Uani 1 1 d . . . . .
H2H H -0.0079 0.3162 1.0547 0.079 Uiso 1 1 calc R U . . .
C1H C 0.0453(5) 0.2664(3) 0.98561(19) 0.0532(16) Uani 1 1 d . . . . .
H1H H 0.0754 0.3100 0.9691 0.064 Uiso 1 1 calc R U . . .
C6H C 0.0521(4) 0.1988(3) 0.95831(18) 0.0332(12) Uani 1 1 d . . . . .
C5H C 0.0043(4) 0.1350(3) 0.98357(18) 0.0448(13) Uani 1 1 d . . . . .
H5H H 0.0067 0.0891 0.9660 0.054 Uiso 1 1 calc R U . . .
C4H C -0.0469(4) 0.1396(3) 1.03496(19) 0.0476(14) Uani 1 1 d . . . . .
H4H H -0.0786 0.0968 1.0517 0.057 Uiso 1 1 calc R U . . .
C7H C 0.1199(4) 0.1939(3) 0.90587(18) 0.0328(13) Uani 1 1 d . . . . .
C9H C 0.2700(4) 0.2284(3) 0.84430(19) 0.0357(13) Uani 1 1 d . . . . .
C8H C 0.1857(5) 0.1220(3) 0.83126(18) 0.0358(13) Uani 1 1 d . . . . .
N2H N 0.1077(4) 0.1343(2) 0.87612(14) 0.0355(11) Uani 1 1 d . . . . .
H1 H 0.064(4) 0.092(2) 0.8870(15) 0.043 Uiso 1 1 d . U . . .
N1H N 0.2702(3) 0.1681(2) 0.81467(15) 0.0359(11) Uani 1 1 d . . . . .
N3H N 0.1970(3) 0.2444(2) 0.89105(14) 0.0377(11) Uani 1 1 d . . . . .
N4H N 0.3465(4) 0.2795(2) 0.82915(17) 0.0404(11) Uani 1 1 d D . . . .
H4H1 H 0.394(4) 0.271(2) 0.8007(10) 0.048 Uiso 1 1 d D U . . .
H4H2 H 0.344(4) 0.3214(18) 0.8452(14) 0.048 Uiso 1 1 d D U . . .
N5H N 0.1763(4) 0.0604(2) 0.80550(16) 0.0481(13) Uani 1 1 d D . . . .
H5H1 H 0.230(3) 0.049(2) 0.7788(12) 0.058 Uiso 1 1 d D U . . .
H5H2 H 0.129(3) 0.025(2) 0.8171(15) 0.058 Uiso 1 1 d D U . . .
N1 N 0.9209(4) 0.9712(2) 0.86578(16) 0.0407(11) Uani 1 1 d . . . . .
O1 O 0.8251(3) 0.9370(2) 0.87179(12) 0.0513(10) Uani 1 1 d . . . . .
O2 O 0.9219(3) 1.0313(2) 0.89040(13) 0.0522(10) Uani 1 1 d . . . . .
O3 O 1.0174(3) 0.9458(2) 0.83427(14) 0.0647(12) Uani 1 1 d . . . . .
N2 N 0.8806(4) 0.4514(2) 0.68007(17) 0.0415(11) Uani 1 1 d . . . . .
O4 O 0.8020(3) 0.46907(19) 0.71854(13) 0.0540(11) Uani 1 1 d . . . . .
O5 O 0.9576(3) 0.4952(2) 0.66394(13) 0.0680(12) Uani 1 1 d . . . . .
O6 O 0.8815(3) 0.3885(2) 0.65767(14) 0.0607(11) Uani 1 1 d . . . . .
N3 N 0.7176(4) 0.1443(3) 0.81939(17) 0.0448(12) Uani 1 1 d . . . . .
O7 O 0.6218(3) 0.11723(19) 0.84042(13) 0.0579(11) Uani 1 1 d . . . . .
O8 O 0.7432(4) 0.2060(2) 0.83476(14) 0.0688(13) Uani 1 1 d . . . . .
O9 O 0.7873(3) 0.1096(2) 0.78228(13) 0.0529(11) Uani 1 1 d . . . . .
N4 N 0.4563(4) 0.4142(3) 0.63083(16) 0.0431(12) Uani 1 1 d . . . . .
O10 O 0.3807(3) 0.4526(2) 0.66444(13) 0.0590(12) Uani 1 1 d . . . . .
O11 O 0.4384(3) 0.3499(2) 0.61788(14) 0.0608(12) Uani 1 1 d . . . . .
O12 O 0.5550(3) 0.4414(2) 0.61165(14) 0.0652(12) Uani 1 1 d . . . . .
N5 N 0.5824(4) 0.5310(3) 0.13101(17) 0.0431(12) Uani 1 1 d . . . . .
O13 O 0.4985(3) 0.5514(2) 0.16776(14) 0.0644(12) Uani 1 1 d . . . . .
O14 O 0.6715(3) 0.5694(2) 0.11985(13) 0.0639(12) Uani 1 1 d . . . . .
O15 O 0.5774(3) 0.4721(2) 0.10630(14) 0.0604(12) Uani 1 1 d . . . . .
N6 N 0.6183(4) 0.0507(3) 0.31926(16) 0.0399(11) Uani 1 1 d . . . . .
O16 O 0.5400(3) 0.0065(2) 0.33436(13) 0.0669(12) Uani 1 1 d . . . . .
O17 O 0.6173(3) 0.1131(2) 0.34102(14) 0.0634(12) Uani 1 1 d . . . . .
O18 O 0.6990(3) 0.03104(19) 0.28106(13) 0.0570(11) Uani 1 1 d . . . . .
N7 N 0.0447(4) 0.0864(3) 0.36787(16) 0.0413(11) Uani 1 1 d . . . . .
O19 O -0.0545(3) 0.0610(2) 0.38763(14) 0.0657(12) Uani 1 1 d . . . . .
O20 O 0.0647(3) 0.1512(2) 0.38074(14) 0.0591(11) Uani 1 1 d . . . . .
O21 O 0.1202(3) 0.0478(2) 0.33491(14) 0.0645(12) Uani 1 1 d . . . . .
N8 N 0.7862(4) 0.3578(2) 0.17829(16) 0.0414(11) Uani 1 1 d . . . . .
O22 O 0.7195(3) 0.3911(2) 0.21655(13) 0.0561(11) Uani 1 1 d . . . . .
O23 O 0.8829(3) 0.38609(19) 0.15831(12) 0.0556(11) Uani 1 1 d . . . . .
O24 O 0.7588(3) 0.2977(2) 0.16172(14) 0.0611(12) Uani 1 1 d . . . . .

loop_
_atom_site_aniso_label
_atom_site_aniso_U_11
_atom_site_aniso_U_22
_atom_site_aniso_U_33
_atom_site_aniso_U_23
_atom_site_aniso_U_13
_atom_site_aniso_U_12
C3A 0.050(4) 0.095(5) 0.039(4) -0.026(4) 0.009(3) -0.015(4)
C2A 0.072(4) 0.078(5) 0.031(4) -0.002(3) 0.012(3) -0.016(4)
C1A 0.052(3) 0.042(4) 0.052(4) 0.000(3) 0.015(3) -0.004(3)
C6A 0.029(3) 0.039(3) 0.039(3) -0.004(3) 0.010(2) -0.005(3)
C5A 0.047(3) 0.055(4) 0.044(4) -0.014(3) 0.017(3) -0.021(3)
C4A 0.054(4) 0.069(5) 0.068(4) -0.029(4) 0.012(3) -0.028(3)
C7A 0.031(3) 0.047(4) 0.033(3) 0.002(3) 0.006(2) -0.014(3)
C9A 0.047(3) 0.028(3) 0.050(4) -0.008(3) 0.001(3) -0.016(3)
C8A 0.034(3) 0.028(3) 0.032(3) -0.004(2) 0.002(2) -0.010(3)
N2A 0.052(3) 0.037(3) 0.034(3) -0.014(2) 0.017(2) -0.017(2)
N3A 0.046(3) 0.038(3) 0.039(3) -0.016(2) 0.011(2) -0.022(2)
N1A 0.041(2) 0.036(3) 0.038(3) -0.006(2) 0.011(2) -0.021(2)
N4A 0.048(3) 0.051(3) 0.050(3) -0.021(3) 0.020(2) -0.025(3)
N5A 0.054(3) 0.053(3) 0.042(3) -0.016(2) 0.020(2) -0.035(3)
C3B 0.157(7) 0.041(4) 0.066(5) -0.013(3) 0.062(5) -0.014(4)
C4B 0.189(6) 0.096(5) 0.086(5) -0.056(4) 0.057(5) -0.089(5)
C5B 0.168(7) 0.098(5) 0.070(5) -0.055(4) 0.080(5) -0.095(5)
C6B 0.053(3) 0.031(3) 0.036(3) -0.002(3) 0.019(3) -0.013(3)
C1B 0.067(4) 0.053(4) 0.054(4) -0.016(3) 0.016(3) -0.014(3)
C2B 0.084(5) 0.055(4) 0.069(5) 0.004(4) 0.038(4) 0.003(4)
C7B 0.044(3) 0.042(3) 0.023(3) -0.001(2) 0.004(2) -0.021(3)
C8B 0.039(3) 0.042(4) 0.042(3) -0.002(3) 0.010(3) -0.017(3)
C9B 0.038(3) 0.032(3) 0.041(3) -0.004(3) -0.005(3) -0.009(3)
N3B 0.044(3) 0.034(3) 0.039(3) -0.012(2) 0.008(2) -0.018(2)
N2B 0.050(3) 0.028(3) 0.036(3) -0.016(2) 0.013(2) -0.023(2)
N1B 0.036(2) 0.031(3) 0.035(3) -0.007(2) 0.012(2) -0.014(2)
N5B 0.052(3) 0.043(3) 0.052(3) -0.020(2) 0.021(2) -0.031(3)
N4B 0.051(3) 0.044(3) 0.045(3) -0.011(2) 0.013(2) -0.025(2)
C3C 0.048(4) 0.097(5) 0.037(4) -0.027(4) 0.006(3) -0.013(4)
C4C 0.054(4) 0.066(4) 0.055(4) -0.028(3) 0.011(3) -0.017(3)
C5C 0.052(4) 0.057(4) 0.046(4) -0.014(3) 0.014(3) -0.027(3)
C6C 0.031(3) 0.048(4) 0.024(3) -0.008(3) 0.002(2) -0.015(3)
C1C 0.057(4) 0.050(4) 0.045(4) -0.004(3) 0.014(3) -0.011(3)
C2C 0.076(4) 0.067(5) 0.045(4) -0.001(4) 0.015(3) -0.009(4)
C7C 0.031(3) 0.028(3) 0.038(3) -0.006(3) 0.003(2) -0.007(3)
C8C 0.037(3) 0.037(3) 0.033(3) -0.002(3) 0.007(3) -0.007(3)
C9C 0.036(3) 0.031(3) 0.040(3) -0.011(3) 0.002(3) -0.007(3)
N3C 0.045(3) 0.037(3) 0.047(3) -0.009(2) 0.013(2) -0.017(2)
N2C 0.039(3) 0.035(3) 0.039(3) -0.011(2) 0.012(2) -0.021(2)
N1C 0.042(2) 0.033(3) 0.039(3) -0.016(2) 0.011(2) -0.020(2)
N5C 0.052(3) 0.045(3) 0.038(3) -0.015(2) 0.017(2) -0.030(3)
N4C 0.059(3) 0.042(3) 0.051(3) -0.023(2) 0.017(2) -0.029(3)
C3D 0.034(3) 0.059(4) 0.045(3) -0.021(3) 0.011(3) -0.009(3)
C2D 0.048(3) 0.058(4) 0.053(4) -0.001(3) 0.015(3) -0.020(3)
C1D 0.055(3) 0.044(3) 0.048(3) -0.012(3) 0.020(3) -0.020(3)
C6D 0.031(3) 0.037(3) 0.036(3) -0.005(3) 0.001(2) -0.008(3)
C5D 0.038(3) 0.041(3) 0.045(3) -0.005(3) 0.001(3) -0.015(3)
C4D 0.054(3) 0.048(4) 0.048(4) -0.022(3) 0.020(3) -0.015(3)
C7D 0.033(3) 0.031(3) 0.040(3) 0.001(3) 0.004(3) -0.009(3)
C9D 0.026(3) 0.042(4) 0.034(3) -0.008(3) 0.001(2) -0.006(3)
C8D 0.037(3) 0.032(3) 0.028(3) -0.004(2) -0.006(2) -0.011(3)
N2D 0.037(3) 0.041(3) 0.039(3) -0.012(2) 0.011(2) -0.022(2)
N3D 0.036(2) 0.031(3) 0.035(3) -0.008(2) 0.008(2) -0.013(2)
N1D 0.035(2) 0.037(3) 0.036(3) -0.011(2) 0.004(2) -0.016(2)
N4D 0.046(3) 0.034(3) 0.047(3) -0.015(2) 0.008(2) -0.024(2)
N5D 0.053(3) 0.048(3) 0.044(3) -0.014(2) 0.017(2) -0.033(3)
C3E 0.045(4) 0.086(5) 0.054(4) -0.014(4) 0.010(3) -0.012(4)
C2E 0.055(4) 0.044(4) 0.057(4) -0.024(3) 0.008(3) -0.010(3)
C1E 0.047(3) 0.054(4) 0.043(4) -0.012(3) 0.008(3) -0.023(3)
C6E 0.042(3) 0.041(4) 0.032(3) -0.007(3) 0.003(3) -0.015(3)
C5E 0.070(4) 0.051(4) 0.054(4) -0.020(3) 0.027(3) -0.030(3)
C4E 0.079(4) 0.078(5) 0.049(4) -0.017(4) 0.021(3) -0.049(4)
C7E 0.037(3) 0.031(3) 0.026(3) -0.004(2) -0.002(2) -0.008(3)
C9E 0.037(3) 0.040(4) 0.032(3) -0.004(3) 0.002(3) -0.016(3)
C8E 0.042(3) 0.031(3) 0.034(3) -0.009(3) 0.002(3) -0.015(3)
N2E 0.037(3) 0.040(3) 0.034(3) -0.013(2) 0.011(2) -0.019(2)
N3E 0.046(3) 0.033(3) 0.036(3) -0.010(2) 0.007(2) -0.021(2)
N1E 0.041(2) 0.032(3) 0.038(3) -0.010(2) 0.004(2) -0.019(2)
N4E 0.053(3) 0.041(3) 0.049(3) -0.012(2) 0.019(2) -0.022(3)
N5E 0.055(3) 0.042(3) 0.053(3) -0.014(3) 0.019(2) -0.027(3)
C3F 0.073(4) 0.059(4) 0.046(4) -0.015(3) 0.026(3) -0.022(3)
C2F 0.081(4) 0.066(4) 0.035(3) -0.018(3) -0.001(3) -0.025(4)
C1F 0.055(3) 0.049(4) 0.043(3) -0.012(3) 0.000(3) -0.021(3)
C6F 0.043(3) 0.033(3) 0.041(3) -0.010(3) 0.004(3) -0.015(3)
C5F 0.050(3) 0.043(3) 0.048(3) -0.012(3) 0.000(3) -0.017(3)
C4F 0.056(4) 0.068(4) 0.046(4) -0.014(3) 0.012(3) -0.023(3)
C7F 0.033(3) 0.037(3) 0.032(3) -0.005(3) 0.003(2) -0.006(3)
C9F 0.028(3) 0.034(3) 0.044(4) 0.000(3) 0.005(3) -0.007(3)
C8F 0.038(3) 0.038(3) 0.028(3) -0.007(3) 0.005(3) -0.008(3)
N2F 0.034(2) 0.032(3) 0.039(3) -0.013(2) 0.004(2) -0.014(2)
N3F 0.039(2) 0.039(3) 0.037(3) -0.016(2) 0.012(2) -0.019(2)
N1F 0.038(2) 0.033(3) 0.042(3) -0.007(2) 0.009(2) -0.017(2)
N4F 0.047(3) 0.050(3) 0.045(3) -0.021(2) 0.011(2) -0.030(3)
N5F 0.062(3) 0.051(3) 0.034(3) -0.019(2) 0.011(2) -0.032(3)
C3G 0.053(4) 0.087(5) 0.041(4) -0.022(4) 0.013(3) -0.027(4)
C4G 0.076(4) 0.080(5) 0.053(4) -0.008(4) 0.030(3) -0.038(4)
C5G 0.063(4) 0.050(4) 0.050(4) -0.015(3) 0.017(3) -0.026(3)
C6G 0.027(3) 0.044(3) 0.026(3) -0.013(3) 0.003(2) -0.012(3)
C1G 0.044(3) 0.045(4) 0.054(4) -0.010(3) 0.003(3) -0.012(3)
C2G 0.051(4) 0.075(5) 0.049(4) -0.028(3) 0.008(3) -0.002(4)
C7G 0.037(3) 0.028(3) 0.047(4) -0.006(3) -0.002(3) -0.004(3)
C8G 0.037(3) 0.039(3) 0.024(3) -0.004(3) 0.004(2) -0.004(3)
C9G 0.035(3) 0.029(3) 0.037(3) -0.002(3) 0.000(3) -0.014(3)
N3G 0.041(2) 0.037(3) 0.037(3) -0.011(2) 0.012(2) -0.019(2)
N2G 0.040(3) 0.038(3) 0.032(3) -0.007(2) 0.008(2) -0.017(2)
N1G 0.036(2) 0.038(3) 0.030(2) -0.003(2) 0.005(2) -0.017(2)
N5G 0.061(3) 0.044(3) 0.041(3) -0.021(2) 0.016(2) -0.022(3)
N4G 0.057(3) 0.046(3) 0.042(3) -0.019(2) 0.014(2) -0.031(3)
C3H 0.057(4) 0.090(5) 0.038(3) -0.028(3) 0.010(3) -0.027(4)
C2H 0.064(4) 0.086(5) 0.058(4) -0.034(3) 0.016(3) -0.037(4)
C1H 0.059(4) 0.062(4) 0.044(4) -0.018(3) 0.020(3) -0.030(3)
C6H 0.035(3) 0.041(3) 0.029(3) -0.012(2) -0.003(2) -0.015(3)
C5H 0.046(3) 0.042(3) 0.047(3) -0.010(3) 0.002(3) -0.013(3)
C4H 0.048(3) 0.059(4) 0.041(3) -0.004(3) -0.001(3) -0.024(3)
C7H 0.031(3) 0.031(3) 0.037(3) -0.012(2) 0.002(2) -0.007(3)
C9H 0.035(3) 0.039(4) 0.034(3) 0.001(3) 0.000(3) -0.014(3)
C8H 0.046(3) 0.037(3) 0.029(3) -0.018(3) 0.000(3) -0.014(3)
N2H 0.045(3) 0.033(3) 0.032(3) -0.006(2) 0.015(2) -0.020(2)
N1H 0.037(2) 0.036(3) 0.041(3) -0.011(2) 0.008(2) -0.022(2)
N3H 0.032(2) 0.047(3) 0.040(3) -0.009(2) 0.004(2) -0.021(2)
N4H 0.045(3) 0.040(3) 0.040(3) -0.014(2) 0.011(2) -0.019(3)
N5H 0.056(3) 0.048(3) 0.047(3) -0.017(2) 0.022(2) -0.029(3)
N1 0.049(3) 0.041(3) 0.036(3) -0.009(2) 0.003(2) -0.017(3)
O1 0.047(2) 0.060(3) 0.055(2) -0.0164(19) 0.0045(19) -0.027(2)
O2 0.062(2) 0.045(3) 0.059(3) -0.024(2) 0.009(2) -0.028(2)
O3 0.065(3) 0.060(3) 0.071(3) -0.028(2) 0.033(2) -0.021(2)
N2 0.052(3) 0.036(3) 0.040(3) -0.008(2) 0.003(2) -0.016(2)
O4 0.061(2) 0.051(3) 0.052(2) -0.021(2) 0.027(2) -0.021(2)
O5 0.090(3) 0.069(3) 0.062(3) -0.020(2) 0.030(2) -0.060(2)
O6 0.078(3) 0.060(3) 0.057(3) -0.026(2) 0.014(2) -0.044(2)
N3 0.055(3) 0.043(3) 0.040(3) -0.009(2) 0.007(2) -0.018(3)
O7 0.059(2) 0.052(3) 0.069(3) -0.013(2) 0.029(2) -0.035(2)
O8 0.096(3) 0.059(3) 0.065(3) -0.033(2) 0.033(2) -0.051(3)
O9 0.058(2) 0.054(3) 0.051(2) -0.023(2) 0.021(2) -0.022(2)
N4 0.049(3) 0.045(3) 0.039(3) -0.001(2) 0.001(2) -0.018(3)
O10 0.067(3) 0.051(3) 0.061(3) -0.030(2) 0.037(2) -0.023(2)
O11 0.072(3) 0.051(3) 0.069(3) -0.022(2) 0.015(2) -0.036(2)
O12 0.065(2) 0.053(3) 0.084(3) -0.020(2) 0.034(2) -0.037(2)
N5 0.042(3) 0.042(3) 0.049(3) -0.006(2) 0.002(2) -0.016(2)
O13 0.066(2) 0.068(3) 0.066(3) -0.033(2) 0.035(2) -0.033(2)
O14 0.076(3) 0.058(3) 0.069(3) -0.026(2) 0.023(2) -0.042(2)
O15 0.075(3) 0.056(3) 0.061(3) -0.033(2) 0.022(2) -0.040(2)
N6 0.043(3) 0.047(3) 0.035(3) -0.003(2) -0.003(2) -0.020(3)
O16 0.086(3) 0.068(3) 0.060(3) -0.022(2) 0.026(2) -0.052(2)
O17 0.075(3) 0.058(3) 0.069(3) -0.033(2) 0.023(2) -0.039(2)
O18 0.056(2) 0.054(3) 0.059(3) -0.016(2) 0.029(2) -0.014(2)
N7 0.048(3) 0.043(3) 0.038(3) -0.010(2) -0.001(2) -0.019(3)
O19 0.061(2) 0.057(3) 0.086(3) -0.018(2) 0.033(2) -0.036(2)
O20 0.070(3) 0.054(3) 0.063(3) -0.025(2) 0.021(2) -0.038(2)
O21 0.066(3) 0.066(3) 0.065(3) -0.025(2) 0.032(2) -0.026(2)
N8 0.044(3) 0.038(3) 0.043(3) -0.006(2) 0.004(2) -0.012(2)
O22 0.057(2) 0.060(3) 0.054(3) -0.027(2) 0.027(2) -0.021(2)
O23 0.056(2) 0.054(3) 0.063(3) -0.015(2) 0.025(2) -0.034(2)
O24 0.086(3) 0.053(3) 0.058(3) -0.026(2) 0.018(2) -0.046(2)

loop_
_atom_type_symbol
_atom_type_description
_atom_type_scat_dispersion_real
_atom_type_scat_dispersion_imag
_atom_type_scat_source
C C 0.0033 0.0016 'International Tables Vol C Tables 4.2.6.8 and 6.1.1.4'
H H 0.0000 0.0000 'International Tables Vol C Tables 4.2.6.8 and 6.1.1.4'
N N 0.0061 0.0033 'International Tables Vol C Tables 4.2.6.8 and 6.1.1.4'
O O 0.0106 0.0060 'International Tables Vol C Tables 4.2.6.8 and 6.1.1.4'

loop_
_geom_angle_atom_site_label_1
_geom_angle_atom_site_label_2
_geom_angle_atom_site_label_3
_geom_angle
_geom_angle_site_symmetry_1
_geom_angle_site_symmetry_3
_geom_angle_publ_flag
C2A C3A C4A 118.9(5) . . ?
C3A C2A C1A 121.8(5) . . ?
C6A C1A C2A 119.4(5) . . ?
C1A C6A C5A 119.1(5) . . ?
C1A C6A C7A 117.6(5) . . ?
C5A C6A C7A 123.2(4) . . ?
C4A C5A C6A 120.3(5) . . ?
C3A C4A C5A 120.4(5) . . ?
N3A C7A N2A 120.8(5) . . ?
N3A C7A C6A 121.1(4) . . ?
N2A C7A C6A 118.1(5) . . ?
N4A C9A N3A 116.0(4) . . ?
N4A C9A N1A 117.7(5) . . ?
N3A C9A N1A 126.3(5) . . ?
N1A C8A N5A 121.5(5) . . ?
N1A C8A N2A 121.3(4) . . ?
N5A C8A N2A 117.2(4) . . ?
C8A N2A C7A 119.8(4) . . ?
C7A N3A C9A 116.2(4) . . ?
C8A N1A C9A 115.5(4) . . ?
C2B C3B C4B 120.2(6) . . ?
C3B C4B C5B 119.4(6) . . ?
C6B C5B C4B 120.0(6) . . ?
C5B C6B C1B 120.0(5) . . ?
C5B C6B C7B 122.2(5) . . ?
C1B C6B C7B 117.8(5) . . ?
C6B C1B C2B 119.2(6) . . ?
C3B C2B C1B 121.3(6) . . ?
N3B C7B N2B 120.9(4) . . ?
N3B C7B C6B 119.6(4) . . ?
N2B C7B C6B 119.4(4) . . ?
N1B C8B N5B 122.4(5) . . ?
N1B C8B N2B 121.5(4) . . ?
N5B C8B N2B 116.1(5) . . ?
N4B C9B N1B 117.5(5) . . ?
N4B C9B N3B 116.9(4) . . ?
N1B C9B N3B 125.6(5) . . ?
C7B N3B C9B 116.6(4) . . ?
C7B N2B C8B 119.7(4) . . ?
C8B N1B C9B 115.7(4) . . ?
C2C C3C C4C 119.4(5) . . ?
C5C C4C C3C 120.1(5) . . ?
C6C C5C C4C 120.2(4) . . ?
C5C C6C C1C 119.7(5) . . ?
C5C C6C C7C 123.9(4) . . ?
C1C C6C C7C 116.4(5) . . ?
C2C C1C C6C 120.0(5) . . ?
C1C C2C C3C 120.5(5) . . ?
N3C C7C N2C 122.6(5) . . ?
N3C C7C C6C 120.4(4) . . ?
N2C C7C C6C 117.0(4) . . ?
N5C C8C N1C 121.3(5) . . ?
N5C C8C N2C 116.5(5) . . ?
N1C C8C N2C 122.2(4) . . ?
N4C C9C N1C 117.4(5) . . ?
N4C C9C N3C 117.0(4) . . ?
N1C C9C N3C 125.6(4) . . ?
C7C N3C C9C 116.2(4) . . ?
C8C N2C C7C 119.0(4) . . ?
C8C N1C C9C 114.4(4) . . ?
C4D C3D C2D 119.5(5) . . ?
C3D C2D C1D 120.9(4) . . ?
C2D C1D C6D 120.1(5) . . ?
C5D C6D C1D 117.7(5) . . ?
C5D C6D C7D 124.7(4) . . ?
C1D C6D C7D 117.5(4) . . ?
C6D C5D C4D 121.7(4) . . ?
C3D C4D C5D 120.0(5) . . ?
N3D C7D N2D 121.2(5) . . ?
N3D C7D C6D 120.9(4) . . ?
N2D C7D C6D 117.8(4) . . ?
N4D C9D N1D 117.8(5) . . ?
N4D C9D N3D 117.1(4) . . ?
N1D C9D N3D 125.1(5) . . ?
N5D C8D N1D 119.9(5) . . ?
N5D C8D N2D 118.3(5) . . ?
N1D C8D N2D 121.8(4) . . ?
C8D N2D C7D 119.8(4) . . ?
C7D N3D C9D 117.0(4) . . ?
C8D N1D C9D 115.1(4) . . ?
C4E C3E C2E 119.8(5) . . ?
C3E C2E C1E 120.1(5) . . ?
C2E C1E C6E 120.1(4) . . ?
C5E C6E C1E 119.9(4) . . ?
C5E C6E C7E 122.2(5) . . ?
C1E C6E C7E 117.8(4) . . ?
C6E C5E C4E 118.8(5) . . ?
C3E C4E C5E 121.2(5) . . ?
N3E C7E N2E 121.8(4) . . ?
N3E C7E C6E 119.8(5) . . ?
N2E C7E C6E 118.4(4) . . ?
N4E C9E N1E 117.9(4) . . ?
N4E C9E N3E 115.6(5) . . ?
N1E C9E N3E 126.5(4) . . ?
N5E C8E N1E 120.9(4) . . ?
N5E C8E N2E 117.5(4) . . ?
N1E C8E N2E 121.6(5) . . ?
C8E N2E C7E 119.7(4) . . ?
C7E N3E C9E 115.3(4) . . ?
C8E N1E C9E 115.0(4) . . ?
C4F C3F C2F 120.4(5) . . ?
C1F C2F C3F 118.9(5) . . ?
C6F C1F C2F 120.7(5) . . ?
C1F C6F C5F 120.4(4) . . ?
C1F C6F C7F 117.5(4) . . ?
C5F C6F C7F 122.1(5) . . ?
C6F C5F C4F 118.3(5) . . ?
C3F C4F C5F 121.2(5) . . ?
N3F C7F N2F 122.7(4) . . ?
N3F C7F C6F 119.8(5) . . ?
N2F C7F C6F 117.5(4) . . ?
N4F C9F N1F 118.5(4) . . ?
N4F C9F N3F 115.4(5) . . ?
N1F C9F N3F 126.1(4) . . ?
N5F C8F N1F 120.9(4) . . ?
N5F C8F N2F 117.6(4) . . ?
N1F C8F N2F 121.5(5) . . ?
C7F N2F C8F 118.6(4) . . ?
C7F N3F C9F 115.2(4) . . ?
C8F N1F C9F 115.5(4) . . ?
C4G C3G C2G 121.2(5) . . ?
C3G C4G C5G 120.0(5) . . ?
C6G C5G C4G 120.2(5) . . ?
C1G C6G C5G 118.8(4) . . ?
C1G C6G C7G 119.2(4) . . ?
C5G C6G C7G 122.0(5) . . ?
C6G C1G C2G 122.1(5) . . ?
C3G C2G C1G 117.7(5) . . ?
N3G C7G N2G 121.3(4) . . ?
N3G C7G C6G 119.6(5) . . ?
N2G C7G C6G 119.2(4) . . ?
N5G C8G N1G 121.8(4) . . ?
N5G C8G N2G 118.3(4) . . ?
N1G C8G N2G 119.9(5) . . ?
N4G C9G N1G 117.7(4) . . ?
N4G C9G N3G 115.8(5) . . ?
N1G C9G N3G 126.5(4) . . ?
C7G N3G C9G 115.2(4) . . ?
C7G N2G C8G 121.3(4) . . ?
C8G N1G C9G 115.5(4) . . ?
C4H C3H C2H 120.9(5) . . ?
C3H C2H C1H 118.9(5) . . ?
C2H C1H C6H 121.6(5) . . ?
C1H C6H C5H 118.2(4) . . ?
C1H C6H C7H 119.3(4) . . ?
C5H C6H C7H 122.3(5) . . ?
C4H C5H C6H 120.1(5) . . ?
C3H C4H C5H 120.4(5) . . ?
N3H C7H N2H 122.3(4) . . ?
N3H C7H C6H 118.6(4) . . ?
N2H C7H C6H 119.0(4) . . ?
N4H C9H N1H 118.8(4) . . ?
N4H C9H N3H 114.3(5) . . ?
N1H C9H N3H 126.9(4) . . ?
N5H C8H N1H 120.9(4) . . ?
N5H C8H N2H 116.9(4) . . ?
N1H C8H N2H 122.2(5) . . ?
C7H N2H C8H 119.2(4) . . ?
C8H N1H C9H 114.9(4) . . ?
C7H N3H C9H 114.3(4) . . ?
O1 N1 O2 120.6(4) . . ?
O1 N1 O3 119.9(4) . . ?
O2 N1 O3 119.5(4) . . ?
O5 N2 O4 120.3(4) . . ?
O5 N2 O6 120.0(4) . . ?
O4 N2 O6 119.8(4) . . ?
O8 N3 O7 119.9(4) . . ?
O8 N3 O9 120.1(4) . . ?
O7 N3 O9 120.1(4) . . ?
O11 N4 O10 121.3(4) . . ?
O11 N4 O12 120.3(5) . . ?
O10 N4 O12 118.4(5) . . ?
O14 N5 O15 120.4(4) . . ?
O14 N5 O13 119.4(5) . . ?
O15 N5 O13 120.1(4) . . ?
O16 N6 O17 121.2(4) . . ?
O16 N6 O18 118.4(5) . . ?
O17 N6 O18 120.4(4) . . ?
O21 N7 O20 120.6(4) . . ?
O21 N7 O19 119.8(4) . . ?
O20 N7 O19 119.5(4) . . ?
O24 N8 O23 121.1(4) . . ?
O24 N8 O22 120.5(4) . . ?
O23 N8 O22 118.4(4) . . ?

loop_
_geom_bond_atom_site_label_1
_geom_bond_atom_site_label_2
_geom_bond_distance
_geom_bond_site_symmetry_2
_geom_bond_publ_flag
C3A C2A 1.361(7) . ?
C3A C4A 1.380(6) . ?
C2A C1A 1.385(7) . ?
C1A C6A 1.384(5) . ?
C6A C5A 1.386(6) . ?
C6A C7A 1.459(6) . ?
C5A C4A 1.385(6) . ?
C7A N3A 1.303(6) . ?
C7A N2A 1.376(5) . ?
C9A N4A 1.307(6) . ?
C9A N3A 1.352(6) . ?
C9A N1A 1.358(5) . ?
C8A N1A 1.311(5) . ?
C8A N5A 1.318(5) . ?
C8A N2A 1.367(6) . ?
C3B C2B 1.326(8) . ?
C3B C4B 1.364(7) . ?
C4B C5B 1.410(7) . ?
C5B C6B 1.338(7) . ?
C6B C1B 1.380(5) . ?
C6B C7B 1.465(6) . ?
C1B C2B 1.386(7) . ?
C7B N3B 1.305(6) . ?
C7B N2B 1.367(5) . ?
C8B N1B 1.309(6) . ?
C8B N5B 1.316(5) . ?
C8B N2B 1.374(6) . ?
C9B N4B 1.308(6) . ?
C9B N1B 1.357(5) . ?
C9B N3B 1.363(6) . ?
C3C C2C 1.381(7) . ?
C3C C4C 1.385(6) . ?
C4C C5C 1.384(6) . ?
C5C C6C 1.365(6) . ?
C6C C1C 1.398(5) . ?
C6C C7C 1.489(6) . ?
C1C C2C 1.365(7) . ?
C7C N3C 1.270(5) . ?
C7C N2C 1.369(5) . ?
C8C N5C 1.317(5) . ?
C8C N1C 1.328(6) . ?
C8C N2C 1.369(6) . ?
C9C N4C 1.311(6) . ?
C9C N1C 1.361(5) . ?
C9C N3C 1.388(6) . ?
C3D C4D 1.370(5) . ?
C3D C2D 1.375(6) . ?
C2D C1D 1.383(6) . ?
C1D C6D 1.401(5) . ?
C6D C5D 1.380(6) . ?
C6D C7D 1.460(6) . ?
C5D C4D 1.382(6) . ?
C7D N3D 1.289(6) . ?
C7D N2D 1.369(5) . ?
C9D N4D 1.312(6) . ?
C9D N1D 1.349(5) . ?
C9D N3D 1.382(6) . ?
C8D N5D 1.329(5) . ?
C8D N1D 1.340(5) . ?
C8D N2D 1.358(6) . ?
C3E C4E 1.364(7) . ?
C3E C2E 1.372(6) . ?
C2E C1E 1.382(6) . ?
C1E C6E 1.388(6) . ?
C6E C5E 1.379(5) . ?
C6E C7E 1.477(6) . ?
C5E C4E 1.398(6) . ?
C7E N3E 1.302(5) . ?
C7E N2E 1.364(6) . ?
C9E N4E 1.320(5) . ?
C9E N1E 1.348(6) . ?
C9E N3E 1.368(5) . ?
C8E N5E 1.315(6) . ?
C8E N1E 1.328(5) . ?
C8E N2E 1.358(5) . ?
C3F C4F 1.359(7) . ?
C3F C2F 1.386(6) . ?
C2F C1F 1.386(6) . ?
C1F C6F 1.375(6) . ?
C6F C5F 1.386(5) . ?
C6F C7F 1.488(6) . ?
C5F C4F 1.395(6) . ?
C7F N3F 1.298(5) . ?
C7F N2F 1.359(6) . ?
C9F N4F 1.313(5) . ?
C9F N1F 1.353(6) . ?
C9F N3F 1.366(5) . ?
C8F N5F 1.304(6) . ?
C8F N1F 1.314(5) . ?
C8F N2F 1.378(5) . ?
C3G C4G 1.374(7) . ?
C3G C2G 1.374(6) . ?
C4G C5G 1.382(6) . ?
C5G C6G 1.381(5) . ?
C6G C1G 1.370(6) . ?
C6G C7G 1.468(6) . ?
C1G C2G 1.395(6) . ?
C7G N3G 1.306(5) . ?
C7G N2G 1.351(6) . ?
C8G N5G 1.314(6) . ?
C8G N1G 1.329(5) . ?
C8G N2G 1.375(5) . ?
C9G N4G 1.319(5) . ?
C9G N1G 1.350(5) . ?
C9G N3G 1.377(5) . ?
C3H C4H 1.356(6) . ?
C3H C2H 1.377(6) . ?
C2H C1H 1.381(6) . ?
C1H C6H 1.387(6) . ?
C6H C5H 1.391(5) . ?
C6H C7H 1.473(6) . ?
C5H C4H 1.390(6) . ?
C7H N3H 1.311(5) . ?
C7H N2H 1.353(5) . ?
C9H N4H 1.316(5) . ?
C9H N1H 1.329(6) . ?
C9H N3H 1.384(5) . ?
C8H N5H 1.311(6) . ?
C8H N1H 1.321(5) . ?
C8H N2H 1.360(5) . ?
N1 O1 1.243(4) . ?
N1 O2 1.251(5) . ?
N1 O3 1.258(4) . ?
N2 O5 1.232(4) . ?
N2 O4 1.245(4) . ?
N2 O6 1.258(5) . ?
N3 O8 1.240(5) . ?
N3 O7 1.247(4) . ?
N3 O9 1.258(5) . ?
N4 O11 1.228(5) . ?
N4 O10 1.247(5) . ?
N4 O12 1.258(4) . ?
N5 O14 1.242(4) . ?
N5 O15 1.245(5) . ?
N5 O13 1.250(5) . ?
N6 O16 1.241(4) . ?
N6 O17 1.242(5) . ?
N6 O18 1.257(4) . ?
N7 O21 1.237(5) . ?
N7 O20 1.243(5) . ?
N7 O19 1.252(4) . ?
N8 O24 1.237(5) . ?
N8 O23 1.256(4) . ?
N8 O22 1.258(5) . ?

loop_
_geom_hbond_atom_site_label_D
_geom_hbond_atom_site_label_H
_geom_hbond_atom_site_label_A
_geom_hbond_distance_DH
_geom_hbond_distance_HA
_geom_hbond_distance_DA
_geom_hbond_angle_DHA
_geom_hbond_site_symmetry_A
N2A H3 O19 0.83(4) 2.04(4) 2.851(5) 164(4) 2_556
N4A H4A1 O11 0.877(17) 2.075(19) 2.949(5) 175(4) .
N4A H4A2 N1B 0.878(18) 2.151(19) 3.019(5) 170(4) 2_566
N5A H5A1 O9 0.865(17) 2.07(3) 2.854(5) 150(4) 1_455
N5A H5A2 O21 0.865(18) 2.030(19) 2.892(6) 174(4) 2_556
N2B H8 O23 0.91(4) 1.96(4) 2.855(5) 167(4) 1_455
N5B H5B2 O10 0.848(17) 2.16(3) 2.875(5) 142(3) 2_566
N5B H5B1 O22 0.869(17) 2.021(18) 2.889(5) 177(5) 1_455
N4B H4B1 N1A 0.875(18) 2.15(2) 3.012(5) 167(4) 2_566
N4B H4B2 O8 0.864(17) 2.04(2) 2.893(5) 170(4) 2_666
N2C H5 O12 0.86(4) 2.01(4) 2.854(5) 169(4) 2_666
N5C H5C1 O22 0.871(17) 2.06(2) 2.880(5) 157(3) .
N5C H5C2 O10 0.874(17) 2.04(2) 2.890(5) 164(4) 2_666
N4C H4C1 N1D 0.900(18) 2.096(19) 2.997(5) 179(4) .
N4C H4C2 O20 0.881(17) 2.087(19) 2.940(5) 163(4) .
N2D H6 O7 0.82(4) 2.08(4) 2.871(5) 163(4) 2_656
N4D H4D1 N1C 0.863(18) 2.178(18) 3.041(5) 177(4) .
N4D H4D2 O24 0.887(17) 2.04(2) 2.916(4) 168(4) .
N5D H5D1 O21 0.867(17) 2.08(3) 2.883(5) 153(4) .
N5D H5D2 O9 0.871(17) 2.040(19) 2.905(5) 172(4) 2_656
N2E H4 O17 0.893(18) 1.940(19) 2.829(5) 173(4) .
N4E H4E1 N1F 0.888(17) 2.148(17) 3.034(5) 176(3) 1_655
N4E H4E2 O5 0.853(18) 2.07(2) 2.909(6) 168(5) 2_766
N5E H5E1 O3 0.867(18) 2.11(3) 2.874(5) 147(3) 2_766
N5E H5E2 O18 0.864(17) 2.030(19) 2.890(5) 174(4) .
N2F H7 O15 0.88(3) 1.97(4) 2.852(5) 176(4) .
N4F H4F1 N1E 0.860(17) 2.136(18) 2.994(5) 175(4) 1_455
N4F H4F2 O1 0.843(18) 2.24(3) 3.003(5) 150(4) 2_666
N5F H5F1 O4 0.882(18) 2.07(3) 2.889(5) 155(3) 2_666
N5F H5F2 O13 0.873(17) 2.01(2) 2.877(5) 171(4) .
N2G H2 O6 0.889(18) 1.966(19) 2.850(5) 173(4) .
N5G H5G1 O13 0.875(18) 2.07(3) 2.886(5) 155(3) 2_666
N5G H5G2 O4 0.864(17) 2.03(2) 2.886(5) 171(4) .
N4G H4G1 N1H 0.854(17) 2.177(18) 3.030(5) 177(4) .
N4G H4G2 O16 0.850(18) 2.069(19) 2.913(5) 172(4) 2_656
N2H H1 O2 0.94(3) 1.96(4) 2.850(5) 157(3) 1_445
N4H H4H1 N1G 0.854(17) 2.159(18) 3.008(5) 173(4) .
N4H H4H2 O14 0.849(18) 2.107(18) 2.953(5) 175(5) 2_666
N5H H5H1 O18 0.859(18) 2.13(3) 2.883(5) 147(3) 2_656
N5H H5H2 O3 0.874(17) 1.965(19) 2.835(5) 173(4) 1_445
